data_7155913
loop_
_publ_author_name
'Przydacz, Artur'
'Kowalczyk, Rafa\/l'
'Albrecht, Lukasz'

_publ_section_title
;
 Br\/onsted-base-catalyzed Remote Cascade Reactivity of 2,4-Dienones -
 Asymmetric Synthesis of Tetrahydrothiophenes
;
_journal_name_full 'Org. Biomol. Chem.'
_journal_paper_doi 10.1039/C7OB02397A
_journal_year 2017
_chemical_absolute_configuration ad
_chemical_formula_moiety 'C23 H22 O4 S'
_chemical_formula_sum 'C23 H22 O4 S'
_chemical_formula_weight 394.46
_chemical_name_systematic 'Phenyl 4-hydroxy-3-(3-oxocyclohex-1-en-1-yl)-4-phenyltetrahydrothiophene-2-carboxylate'
_space_group_crystal_system triclinic
_space_group_IT_number 1
_space_group_name_Hall 'P 1'
_space_group_name_H-M_alt 'P 1'
_symmetry_space_group_name_Hall 'P 1'
_symmetry_space_group_name_H-M 'P 1'
_atom_sites_solution_hydrogens geom
_audit_creation_method SHELXL-2014/7
_audit_update_record
;
2017-05-10 deposited with the CCDC.
2017-10-04 downloaded from the CCDC.
;
_cell_angle_alpha 84.0710(10)
_cell_angle_beta 82.0360(10)
_cell_angle_gamma 83.6930(10)
_cell_formula_units_Z 1
_cell_length_a 5.6715(2)
_cell_length_b 8.7531(2)
_cell_length_c 10.1807(2)
_cell_measurement_reflns_used 382
_cell_measurement_temperature 100(2)
_cell_measurement_theta_max 74.4559
_cell_measurement_theta_min 8.7879
_cell_volume 495.50(2)
_computing_cell_refinement 'APEX3 v2016.9-0 (Bruker AXS)'
_computing_data_collection 'APEX3 v2016.9-0 (Bruker AXS)'
_computing_data_reduction 'SAINT V8.37A (Bruker AXS Inc., 2015)'
_computing_molecular_graphics 'shelXle (C.B. Huebschle, rev 807)'
_computing_structure_refinement 'SHELXL-2014/7 (Sheldrick, 2014)'
_computing_structure_solution 'XT, VERSION 2014/5'
_diffrn_ambient_temperature 100(2)
_diffrn_measured_fraction_theta_full 0.981
_diffrn_measured_fraction_theta_max 0.858
_diffrn_measurement_device_type 'Bruker SMART APEX2'
_diffrn_radiation_type CuK\a
_diffrn_radiation_wavelength 1.54178
_diffrn_reflns_av_R_equivalents 0.0150
_diffrn_reflns_av_unetI/netI 0.0215
_diffrn_reflns_Laue_measured_fraction_full 0.981
_diffrn_reflns_Laue_measured_fraction_max 0.858
_diffrn_reflns_limit_h_max 7
_diffrn_reflns_limit_h_min -6
_diffrn_reflns_limit_k_max 10
_diffrn_reflns_limit_k_min -11
_diffrn_reflns_limit_l_max 12
_diffrn_reflns_limit_l_min -12
_diffrn_reflns_number 5975
_diffrn_reflns_point_group_measured_fraction_full 0.851
_diffrn_reflns_point_group_measured_fraction_max 0.732
_diffrn_reflns_theta_full 68.000
_diffrn_reflns_theta_max 84.600
_diffrn_reflns_theta_min 4.403
_diffrn_source 'sealed X-ray microsource'
_exptl_absorpt_coefficient_mu 1.669
_exptl_absorpt_correction_T_max 0.7536
_exptl_absorpt_correction_T_min 0.5878
_exptl_absorpt_correction_type multi-scan
_exptl_absorpt_process_details 'SADABS V2014/5 (Bruker AXS Inc.)'
_exptl_crystal_colour 'clear colourless'
_exptl_crystal_density_diffrn 1.322
_exptl_crystal_density_method 'not measured'
_exptl_crystal_description needle
_exptl_crystal_F_000 208
_exptl_crystal_size_max 0.680
_exptl_crystal_size_mid 0.058
_exptl_crystal_size_min 0.053
_refine_diff_density_max 0.223
_refine_diff_density_min -0.184
_refine_diff_density_rms 0.044
_refine_ls_abs_structure_details
;
 Flack x determined using 1299 quotients [(I+)-(I-)]/[(I+)+(I-)]
 (Parsons, Flack and Wagner, Acta Cryst. B69 (2013) 249-259).
;
_refine_ls_abs_structure_Flack -0.004(9)
_refine_ls_extinction_method none
_refine_ls_goodness_of_fit_ref 1.120
_refine_ls_hydrogen_treatment mixed
_refine_ls_matrix_type full
_refine_ls_number_parameters 265
_refine_ls_number_reflns 3276
_refine_ls_number_restraints 3
_refine_ls_restrained_S_all 1.119
_refine_ls_R_factor_all 0.0379
_refine_ls_R_factor_gt 0.0364
_refine_ls_shift/su_max 0.009
_refine_ls_shift/su_mean 0.000
_refine_ls_structure_factor_coef Fsqd
_refine_ls_weighting_details 'w=1/[\s^2^(Fo^2^)+(0.0241P)^2^+0.2735P] where P=(Fo^2^+2Fc^2^)/3'
_refine_ls_weighting_scheme calc
_refine_ls_wR_factor_gt 0.0893
_refine_ls_wR_factor_ref 0.0917
_reflns_Friedel_coverage 0.704
_reflns_Friedel_fraction_full 0.721
_reflns_Friedel_fraction_max 0.605
_reflns_number_gt 3241
_reflns_number_total 3276
_reflns_threshold_expression 'I > 2\s(I)'
_cod_data_source_file c7ob02397a2.cif
_cod_data_source_block la_ap_320a_a
_cod_database_code 7155913
_shelx_shelxl_version_number 2014/7
_shelx_space_group_comment
;
The symmetry employed for this shelxl refinement is uniquely defined
by the following loop, which should always be used as a source of
symmetry information in preference to the above space-group names.
They are only intended as comments.
;
_d_diffrn_detector_area_resol_mean 8.3333

loop_
_space_group_symop_operation_xyz
'x, y, z'

loop_
_atom_site_label
_atom_site_type_symbol
_atom_site_fract_x
_atom_site_fract_y
_atom_site_fract_z
_atom_site_U_iso_or_equiv
_atom_site_adp_type
_atom_site_occupancy
_atom_site_site_symmetry_order
_atom_site_calc_flag
_atom_site_refinement_flags_posn
_atom_site_refinement_flags_adp
_atom_site_refinement_flags_occupancy
_atom_site_disorder_assembly
_atom_site_disorder_group
S1 S 0.62477(15) 0.81605(11) 0.29460(9) 0.0510(3) Uani 1 1 d . . . . .
O1 O 0.9094(4) 0.7039(3) 0.5410(3) 0.0449(6) Uani 1 1 d . . . . .
H1 H 0.959(3) 0.693(6) 0.464(5) 0.067 Uiso 1 1 calc R U . . .
C1 C 0.5892(7) 0.8795(5) 0.4608(3) 0.0453(9) Uani 1 1 d . . . . .
H1A H 0.6945 0.9616 0.4643 0.054 Uiso 1 1 calc R U . . .
H1B H 0.4214 0.9206 0.4871 0.054 Uiso 1 1 calc R U . . .
C2 C 0.6583(6) 0.7370(4) 0.5543(3) 0.0344(7) Uani 1 1 d . . . . .
O2 O 0.4725(4) 0.4376(3) 0.2205(3) 0.0523(7) Uani 1 1 d . . . . .
C3 C 0.5354(6) 0.6053(4) 0.5060(3) 0.0328(7) Uani 1 1 d . . . . .
H3 H 0.3588 0.6310 0.5266 0.039 Uiso 1 1 calc R U . . .
O3 O 0.1880(5) 0.6012(4) 0.3140(3) 0.0661(10) Uani 1 1 d . . . . .
C4 C 0.5942(6) 0.6138(4) 0.3528(3) 0.0378(8) Uani 1 1 d . . . . .
H4 H 0.7479 0.5498 0.3275 0.045 Uiso 1 1 calc R U . . .
O4 O 1.0291(7) 0.1221(5) 0.5657(5) 0.0951(13) Uani 1 1 d . . . . .
C5 C 0.3928(6) 0.5542(5) 0.2951(3) 0.0396(8) Uani 1 1 d . . . . .
C6 C 0.2978(7) 0.3582(5) 0.1768(4) 0.0480(10) Uani 1 1 d . . . . .
C8 C 0.0954(11) 0.1332(7) 0.1925(6) 0.0786(15) Uani 1 1 d . . . . .
H8 H 0.0698 0.0323 0.2321 0.094 Uiso 1 1 calc R U . . .
C7 C 0.2635(10) 0.2145(6) 0.2365(6) 0.0690(13) Uani 1 1 d . . . . .
H7 H 0.3518 0.1705 0.3062 0.083 Uiso 1 1 calc R U . . .
C9 C -0.0310(9) 0.1966(7) 0.0944(6) 0.0765(16) Uani 1 1 d . . . . .
H9 H -0.1464 0.1407 0.0662 0.092 Uiso 1 1 calc R U . . .
C10 C 0.0057(10) 0.3407(7) 0.0354(6) 0.0800(16) Uani 1 1 d . . . . .
H10 H -0.0839 0.3843 -0.0339 0.096 Uiso 1 1 calc R U . . .
C11 C 0.1728(10) 0.4237(6) 0.0757(5) 0.0646(12) Uani 1 1 d . . . . .
H11 H 0.2003 0.5237 0.0344 0.077 Uiso 1 1 calc R U . . .
C12 C 0.5728(6) 0.7623(4) 0.6995(3) 0.0333(7) Uani 1 1 d . . . . .
C13 C 0.3424(6) 0.8262(4) 0.7389(4) 0.0411(8) Uani 1 1 d . . . . .
H13 H 0.2345 0.8521 0.6747 0.049 Uiso 1 1 calc R U . . .
C14 C 0.2677(7) 0.8527(5) 0.8706(4) 0.0484(9) Uani 1 1 d . . . . .
H14 H 0.1106 0.8990 0.8957 0.058 Uiso 1 1 calc R U . . .
C15 C 0.4197(8) 0.8125(5) 0.9655(4) 0.0531(10) Uani 1 1 d . . . . .
H15 H 0.3691 0.8318 1.0557 0.064 Uiso 1 1 calc R U . . .
C16 C 0.6465(8) 0.7437(5) 0.9280(4) 0.0533(10) Uani 1 1 d . . . . .
H16 H 0.7507 0.7129 0.9934 0.064 Uiso 1 1 calc R U . . .
C17 C 0.7235(6) 0.7193(5) 0.7965(4) 0.0429(8) Uani 1 1 d . . . . .
H17 H 0.8807 0.6726 0.7720 0.052 Uiso 1 1 calc R U . . .
C18 C 0.5950(6) 0.4484(4) 0.5762(3) 0.0389(8) Uani 1 1 d . . . . .
C19 C 0.7888(7) 0.3552(5) 0.5370(4) 0.0525(10) Uani 1 1 d . . . . .
H19 H 0.8893 0.3875 0.4587 0.063 Uiso 1 1 calc R U . . .
C20 C 0.8553(8) 0.2051(5) 0.6085(5) 0.0606(11) Uani 1 1 d . . . . .
C21 C 0.7040(12) 0.1642(6) 0.7339(6) 0.0841(17) Uani 1 1 d . . . . .
H21A H 0.7691 0.2034 0.8079 0.101 Uiso 0.65(2) 1 calc R U P A 1
H21B H 0.7124 0.0504 0.7500 0.101 Uiso 0.65(2) 1 calc R U P A 1
H21C H 0.6166 0.0766 0.7200 0.101 Uiso 0.35(2) 1 calc R U P A 2
H21D H 0.8110 0.1267 0.8019 0.101 Uiso 0.35(2) 1 calc R U P A 2
C23 C 0.4226(9) 0.4025(6) 0.6954(5) 0.0640(12) Uani 1 1 d . . . . .
H23A H 0.2572 0.4342 0.6757 0.077 Uiso 0.65(2) 1 calc R U P A 1
H23B H 0.4493 0.4577 0.7713 0.077 Uiso 0.65(2) 1 calc R U P A 1
H23C H 0.2824 0.3646 0.6656 0.077 Uiso 0.35(2) 1 calc R U P A 2
H23D H 0.3653 0.4940 0.7447 0.077 Uiso 0.35(2) 1 calc R U P A 2
C22A C 0.450(2) 0.2265(10) 0.7353(13) 0.070(4) Uani 0.65(2) 1 d . . P A 1
H22A H 0.3635 0.2052 0.8257 0.084 Uiso 0.65(2) 1 calc R U P A 1
H22B H 0.3752 0.1732 0.6729 0.084 Uiso 0.65(2) 1 calc R U P A 1
C22B C 0.537(5) 0.278(3) 0.7869(18) 0.084(8) Uani 0.35(2) 1 d . . P A 2
H22C H 0.6152 0.3304 0.8485 0.101 Uiso 0.35(2) 1 calc R U P A 2
H22D H 0.4059 0.2256 0.8416 0.101 Uiso 0.35(2) 1 calc R U P A 2

loop_
_atom_site_aniso_label
_atom_site_aniso_U_11
_atom_site_aniso_U_22
_atom_site_aniso_U_33
_atom_site_aniso_U_23
_atom_site_aniso_U_13
_atom_site_aniso_U_12
S1 0.0700(6) 0.0510(6) 0.0341(4) 0.0000(4) -0.0120(4) -0.0117(5)
O1 0.0338(12) 0.0596(19) 0.0440(13) -0.0148(13) -0.0074(10) -0.0039(11)
C1 0.059(2) 0.043(2) 0.0351(17) -0.0053(15) -0.0090(16) -0.0045(18)
C2 0.0325(16) 0.038(2) 0.0345(16) -0.0066(14) -0.0092(13) -0.0016(14)
O2 0.0403(14) 0.060(2) 0.0616(16) -0.0298(14) -0.0101(12) -0.0007(13)
C3 0.0317(15) 0.0342(19) 0.0337(15) -0.0066(13) -0.0085(12) -0.0004(13)
O3 0.0357(15) 0.098(3) 0.0731(19) -0.0523(18) -0.0139(13) 0.0076(15)
C4 0.0338(17) 0.046(2) 0.0351(17) -0.0091(15) -0.0086(13) 0.0000(15)
O4 0.087(3) 0.063(3) 0.127(3) 0.006(2) -0.022(2) 0.028(2)
C5 0.0373(19) 0.052(2) 0.0316(16) -0.0120(15) -0.0051(13) -0.0031(16)
C6 0.043(2) 0.052(3) 0.053(2) -0.0231(19) -0.0070(17) -0.0041(18)
C8 0.087(4) 0.057(3) 0.097(4) -0.019(3) -0.007(3) -0.020(3)
C7 0.076(3) 0.056(3) 0.079(3) -0.009(2) -0.023(3) -0.005(2)
C9 0.062(3) 0.083(4) 0.094(4) -0.043(3) -0.005(3) -0.023(3)
C10 0.083(4) 0.093(5) 0.077(3) -0.021(3) -0.035(3) -0.023(3)
C11 0.079(3) 0.062(3) 0.061(3) -0.011(2) -0.022(2) -0.020(2)
C12 0.0393(17) 0.0260(18) 0.0367(16) -0.0041(13) -0.0102(13) -0.0044(13)
C13 0.0417(19) 0.045(2) 0.0388(17) -0.0072(15) -0.0117(14) -0.0002(16)
C14 0.048(2) 0.050(3) 0.046(2) -0.0101(17) -0.0022(16) 0.0016(18)
C15 0.064(3) 0.065(3) 0.0327(18) -0.0093(18) -0.0054(17) -0.010(2)
C16 0.060(2) 0.064(3) 0.0388(18) -0.0004(19) -0.0214(17) -0.004(2)
C17 0.0421(19) 0.046(2) 0.0416(18) -0.0013(16) -0.0129(15) 0.0001(16)
C18 0.0442(19) 0.039(2) 0.0373(17) -0.0062(15) -0.0125(14) -0.0089(16)
C19 0.050(2) 0.049(3) 0.056(2) 0.0019(19) -0.0088(18) 0.0002(18)
C20 0.065(3) 0.042(3) 0.078(3) -0.002(2) -0.028(2) 0.001(2)
C21 0.120(5) 0.048(3) 0.085(4) 0.013(3) -0.025(3) -0.012(3)
C23 0.079(3) 0.051(3) 0.058(3) -0.002(2) 0.009(2) -0.015(2)
C22A 0.104(7) 0.029(4) 0.073(6) 0.010(4) 0.002(5) -0.020(4)
C22B 0.110(16) 0.087(16) 0.053(9) -0.003(9) 0.004(9) -0.015(12)

loop_
_atom_type_symbol
_atom_type_description
_atom_type_scat_dispersion_real
_atom_type_scat_dispersion_imag
_atom_type_scat_source
C C 0.0181 0.0091 'International Tables Vol C Tables 4.2.6.8 and 6.1.1.4'
H H 0.0000 0.0000 'International Tables Vol C Tables 4.2.6.8 and 6.1.1.4'
O O 0.0492 0.0322 'International Tables Vol C Tables 4.2.6.8 and 6.1.1.4'
S S 0.3331 0.5567 'International Tables Vol C Tables 4.2.6.8 and 6.1.1.4'

loop_
_geom_angle_atom_site_label_1
_geom_angle_atom_site_label_2
_geom_angle_atom_site_label_3
_geom_angle
C1 S1 C4 94.34(17)
C2 O1 H1 109.5
C2 C1 S1 106.5(3)
C2 C1 H1A 110.4
S1 C1 H1A 110.4
C2 C1 H1B 110.4
S1 C1 H1B 110.4
H1A C1 H1B 108.6
O1 C2 C12 107.6(3)
O1 C2 C1 110.3(3)
C12 C2 C1 111.7(3)
O1 C2 C3 111.3(3)
C12 C2 C3 112.2(3)
C1 C2 C3 103.8(3)
C5 O2 C6 116.8(3)
C18 C3 C4 114.5(3)
C18 C3 C2 113.8(3)
C4 C3 C2 107.1(3)
C18 C3 H3 107.0
C4 C3 H3 107.0
C2 C3 H3 107.0
C5 C4 C3 109.1(3)
C5 C4 S1 111.2(3)
C3 C4 S1 107.0(2)
C5 C4 H4 109.8
C3 C4 H4 109.8
S1 C4 H4 109.8
O3 C5 O2 122.8(3)
O3 C5 C4 125.5(3)
O2 C5 C4 111.7(3)
C7 C6 C11 121.9(4)
C7 C6 O2 117.6(4)
C11 C6 O2 120.5(4)
C9 C8 C7 120.6(6)
C9 C8 H8 119.7
C7 C8 H8 119.7
C6 C7 C8 118.3(5)
C6 C7 H7 120.9
C8 C7 H7 120.9
C8 C9 C10 120.4(5)
C8 C9 H9 119.8
C10 C9 H9 119.8
C9 C10 C11 120.4(5)
C9 C10 H10 119.8
C11 C10 H10 119.8
C6 C11 C10 118.4(5)
C6 C11 H11 120.8
C10 C11 H11 120.8
C13 C12 C17 118.4(3)
C13 C12 C2 121.1(3)
C17 C12 C2 120.6(3)
C14 C13 C12 120.8(3)
C14 C13 H13 119.6
C12 C13 H13 119.6
C15 C14 C13 120.4(4)
C15 C14 H14 119.8
C13 C14 H14 119.8
C14 C15 C16 119.2(4)
C14 C15 H15 120.4
C16 C15 H15 120.4
C15 C16 C17 120.7(4)
C15 C16 H16 119.6
C17 C16 H16 119.6
C16 C17 C12 120.5(4)
C16 C17 H17 119.8
C12 C17 H17 119.8
C19 C18 C23 121.3(4)
C19 C18 C3 123.0(3)
C23 C18 C3 115.7(3)
C18 C19 C20 123.5(4)
C18 C19 H19 118.2
C20 C19 H19 118.2
O4 C20 C21 122.6(5)
O4 C20 C19 120.9(5)
C21 C20 C19 116.5(4)
C22B C21 C20 118.1(9)
C20 C21 C22A 113.8(6)
C20 C21 H21A 108.8
C22A C21 H21A 108.8
C20 C21 H21B 108.8
C22A C21 H21B 108.8
H21A C21 H21B 107.7
C22B C21 H21C 107.8
C20 C21 H21C 107.8
C22B C21 H21D 107.8
C20 C21 H21D 107.8
H21C C21 H21D 107.1
C18 C23 C22B 111.6(8)
C18 C23 C22A 112.3(5)
C18 C23 H23A 109.1
C22A C23 H23A 109.1
C18 C23 H23B 109.1
C22A C23 H23B 109.1
H23A C23 H23B 107.9
C18 C23 H23C 109.3
C22B C23 H23C 109.3
C18 C23 H23D 109.3
C22B C23 H23D 109.3
H23C C23 H23D 108.0
C21 C22A C23 112.0(7)
C21 C22A H22A 109.2
C23 C22A H22A 109.2
C21 C22A H22B 109.2
C23 C22A H22B 109.2
H22A C22A H22B 107.9
C21 C22B C23 119.9(13)
C21 C22B H22C 107.3
C23 C22B H22C 107.3
C21 C22B H22D 107.3
C23 C22B H22D 107.3
H22C C22B H22D 106.9

loop_
_geom_bond_atom_site_label_1
_geom_bond_atom_site_label_2
_geom_bond_distance
S1 C1 1.813(4)
S1 C4 1.827(4)
O1 C2 1.412(4)
O1 H1 0.80(5)
C1 C2 1.539(5)
C1 H1A 0.9900
C1 H1B 0.9900
C2 C12 1.522(4)
C2 C3 1.563(5)
O2 C5 1.336(4)
O2 C6 1.415(5)
C3 C18 1.508(5)
C3 C4 1.545(4)
C3 H3 1.0000
O3 C5 1.185(4)
C4 C5 1.517(5)
C4 H4 1.0000
O4 C20 1.216(6)
C6 C7 1.361(7)
C6 C11 1.372(6)
C8 C9 1.347(9)
C8 C7 1.396(7)
C8 H8 0.9500
C7 H7 0.9500
C9 C10 1.364(8)
C9 H9 0.9500
C10 C11 1.384(7)
C10 H10 0.9500
C11 H11 0.9500
C12 C13 1.386(5)
C12 C17 1.390(5)
C13 C14 1.385(5)
C13 H13 0.9500
C14 C15 1.376(6)
C14 H14 0.9500
C15 C16 1.380(6)
C15 H15 0.9500
C16 C17 1.381(5)
C16 H16 0.9500
C17 H17 0.9500
C18 C19 1.335(6)
C18 C23 1.499(5)
C19 C20 1.472(6)
C19 H19 0.9500
C20 C21 1.471(8)
C21 C22B 1.40(2)
C21 C22A 1.484(13)
C21 H21A 0.9900
C21 H21B 0.9900
C21 H21C 0.9900
C21 H21D 0.9900
C23 C22B 1.51(2)
C23 C22A 1.548(9)
C23 H23A 0.9900
C23 H23B 0.9900
C23 H23C 0.9900
C23 H23D 0.9900
C22A H22A 0.9900
C22A H22B 0.9900
C22B H22C 0.9900
C22B H22D 0.9900
